data_2238168
loop_
_publ_author_name
'Tiritiris, Ioannis'

_publ_section_title
;
 <i>N</i>-[3-(Dimethylamino)propyl]-<i>N</i>,<i>N</i>',<i>N</i>',<i>N</i>'',<i>N</i>''-pentamethylguanidinium
 tetraphenylborate
;
_journal_coeditor_code GO2091
_journal_issue 7
_journal_name_full 'Acta Crystallographica Section E'
_journal_page_first o1040
_journal_paper_doi 10.1107/S1600536813014906
_journal_volume 69
_journal_year 2013
_chemical_formula_iupac 'C11 H27 N4 +, C24 H20 B -'
_chemical_formula_moiety 'C11 H27 N4 +, C24 H20 B -'
_chemical_formula_sum 'C35 H47 B N4'
_chemical_formula_weight 534.58
_chemical_name_systematic
;<i>N</i>-[3-(Dimethylamino)propyl]-<i>N</i>,<i>N</i>',<i>N</i>',<i>N</i>'',<i>N</i>''-pentamethylguanidinium
tetraphenylborate
;
_space_group_IT_number 33
_symmetry_cell_setting orthorhombic
_symmetry_space_group_name_Hall 'P 2c -2n'
_symmetry_space_group_name_H-M 'P n a 21'
_atom_sites_solution_hydrogens difmap
_atom_sites_solution_primary direct
_atom_sites_solution_secondary difmap
_audit_creation_method SHELXL97
_cell_angle_alpha 90.00
_cell_angle_beta 90.00
_cell_angle_gamma 90.00
_cell_formula_units_Z 4
_cell_length_a 20.5074(7)
_cell_length_b 15.4134(5)
_cell_length_c 9.8568(3)
_cell_measurement_reflns_used 4121
_cell_measurement_temperature 100(2)
_cell_measurement_theta_max 28.28
_cell_measurement_theta_min 0.41
_cell_volume 3115.62(17)
_computing_cell_refinement 'SCALEPACK (Otwinowski & Minor, 1997)'
_computing_data_collection 'COLLECT (Hooft, 2004)'
_computing_data_reduction 'SCALEPACK (Otwinowski & Minor, 1997)'
_computing_molecular_graphics 'DIAMOND (Brandenburg & Putz, 2005)'
_computing_publication_material 'SHELXL97 (Sheldrick, 2008)'
_computing_structure_refinement 'SHELXL97 (Sheldrick, 2008)'
_computing_structure_solution 'SHELXS97 (Sheldrick, 2008)'
_diffrn_ambient_temperature 100(2)
_diffrn_measured_fraction_theta_full 0.989
_diffrn_measured_fraction_theta_max 0.989
_diffrn_measurement_device_type 'Bruker--Nonius KappaCCD'
_diffrn_measurement_method '\f scans, and \w scans'
_diffrn_radiation_monochromator graphite
_diffrn_radiation_source 'sealed tube'
_diffrn_radiation_type MoK\a
_diffrn_radiation_wavelength 0.71073
_diffrn_reflns_av_R_equivalents 0.0494
_diffrn_reflns_av_sigmaI/netI 0.0601
_diffrn_reflns_limit_h_max 27
_diffrn_reflns_limit_h_min -27
_diffrn_reflns_limit_k_max 20
_diffrn_reflns_limit_k_min -20
_diffrn_reflns_limit_l_max 12
_diffrn_reflns_limit_l_min -13
_diffrn_reflns_number 7338
_diffrn_reflns_theta_full 28.27
_diffrn_reflns_theta_max 28.27
_diffrn_reflns_theta_min 2.65
_diffrn_standards_interval_count 0
_diffrn_standards_interval_time 0
_diffrn_standards_number 0
_exptl_absorpt_coefficient_mu 0.066
_exptl_absorpt_correction_type none
_exptl_crystal_colour colorless
_exptl_crystal_density_diffrn 1.140
_exptl_crystal_density_method 'not measured'
_exptl_crystal_description block
_exptl_crystal_F_000 1160
_exptl_crystal_size_max 0.20
_exptl_crystal_size_mid 0.18
_exptl_crystal_size_min 0.13
_refine_diff_density_max 0.480
_refine_diff_density_min -0.198
_refine_ls_extinction_method none
_refine_ls_goodness_of_fit_ref 1.050
_refine_ls_hydrogen_treatment constr
_refine_ls_matrix_type full
_refine_ls_number_parameters 368
_refine_ls_number_reflns 4035
_refine_ls_number_restraints 1
_refine_ls_restrained_S_all 1.050
_refine_ls_R_factor_all 0.0826
_refine_ls_R_factor_gt 0.0574
_refine_ls_shift/su_max 0.000
_refine_ls_shift/su_mean 0.000
_refine_ls_structure_factor_coef Fsqd
_refine_ls_weighting_details 'calc w=1/[\s^2^(Fo^2^)+(0.0694P)^2^+1.0225P] where P=(Fo^2^+2Fc^2^)/3'
_refine_ls_weighting_scheme calc
_refine_ls_wR_factor_gt 0.1264
_refine_ls_wR_factor_ref 0.1368
_reflns_number_gt 3181
_reflns_number_total 4035
_reflns_threshold_expression I>2\s(I)
_cod_data_source_file go2091.cif
_cod_data_source_block I
_cod_database_code 2238168
_cod_database_fobs_code 2238168

loop_
_symmetry_equiv_pos_as_xyz
'x, y, z'
'-x, -y, z+1/2'
'-x+1/2, y+1/2, z+1/2'
'x+1/2, -y+1/2, z'

loop_
_atom_site_type_symbol
_atom_site_label
_atom_site_fract_x
_atom_site_fract_y
_atom_site_fract_z
_atom_site_U_iso_or_equiv
_atom_site_adp_type
_atom_site_calc_flag
_atom_site_refinement_flags
_atom_site_occupancy
_atom_site_symmetry_multiplicity
C C1 0.39908(13) 0.30671(18) 0.1123(3) 0.0180(6) Uani d . 1 1
N N1 0.45724(13) 0.34774(16) 0.1064(3) 0.0244(6) Uani d . 1 1
N N2 0.35484(13) 0.32310(18) 0.0164(3) 0.0268(6) Uani d . 1 1
N N3 0.38671(13) 0.25113(19) 0.2126(3) 0.0286(6) Uani d . 1 1
C C2 0.48919(16) 0.3777(2) 0.2309(3) 0.0264(7) Uani d . 1 1
H H2A 0.4590 0.3721 0.3074 0.040 Uiso calc R 1 1
H H2B 0.5019 0.4387 0.2205 0.040 Uiso calc R 1 1
H H2C 0.5281 0.3425 0.2480 0.040 Uiso calc R 1 1
C C3 0.48916(15) 0.3656(2) -0.0229(3) 0.0239(7) Uani d . 1 1
H H3A 0.4658 0.3357 -0.0960 0.036 Uiso calc R 1 1
H H3B 0.5343 0.3449 -0.0196 0.036 Uiso calc R 1 1
H H3C 0.4888 0.4282 -0.0400 0.036 Uiso calc R 1 1
C C4 0.34857(17) 0.4102(2) -0.0391(4) 0.0289(7) Uani d . 1 1
H H4A 0.3756 0.4504 0.0136 0.043 Uiso calc R 1 1
H H4B 0.3029 0.4286 -0.0344 0.043 Uiso calc R 1 1
H H4C 0.3630 0.4104 -0.1339 0.043 Uiso calc R 1 1
C C5 0.30700(16) 0.2586(2) -0.0301(4) 0.0322(8) Uani d . 1 1
H H5A 0.3196 0.2010 0.0029 0.048 Uiso calc R 1 1
H H5B 0.3057 0.2583 -0.1295 0.048 Uiso calc R 1 1
H H5C 0.2638 0.2736 0.0054 0.048 Uiso calc R 1 1
C C6 0.32119(17) 0.2457(3) 0.2736(4) 0.0354(8) Uani d . 1 1
H H6A 0.2932 0.2908 0.2345 0.053 Uiso calc R 1 1
H H6B 0.3244 0.2542 0.3719 0.053 Uiso calc R 1 1
H H6C 0.3023 0.1885 0.2548 0.053 Uiso calc R 1 1
C C7 0.43937(16) 0.2002(2) 0.2769(4) 0.0306(7) Uani d . 1 1
H H7A 0.4467 0.2219 0.3702 0.037 Uiso calc R 1 1
H H7B 0.4803 0.2084 0.2250 0.037 Uiso calc R 1 1
C C8 0.42283(19) 0.1043(2) 0.2822(4) 0.0373(9) Uani d . 1 1
H H8A 0.3845 0.0964 0.3421 0.045 Uiso calc R 1 1
H H8B 0.4599 0.0730 0.3239 0.045 Uiso calc R 1 1
C C9 0.40794(19) 0.0629(2) 0.1454(4) 0.0391(9) Uani d . 1 1
H H9A 0.4075 -0.0010 0.1563 0.047 Uiso calc R 1 1
H H9B 0.3638 0.0810 0.1163 0.047 Uiso calc R 1 1
N N4 0.45421(17) 0.08554(19) 0.0396(3) 0.0390(8) Uani d . 1 1
C C10 0.5176(2) 0.0427(3) 0.0700(5) 0.0482(11) Uani d . 1 1
H H10A 0.5113 -0.0203 0.0750 0.072 Uiso calc R 1 1
H H10B 0.5344 0.0639 0.1569 0.072 Uiso calc R 1 1
H H10C 0.5490 0.0561 -0.0021 0.072 Uiso calc R 1 1
C C11 0.4322(2) 0.0575(3) -0.0917(4) 0.0491(11) Uani d . 1 1
H H11A 0.4265 -0.0057 -0.0913 0.074 Uiso calc R 1 1
H H11B 0.4645 0.0735 -0.1604 0.074 Uiso calc R 1 1
H H11C 0.3905 0.0854 -0.1128 0.074 Uiso calc R 1 1
B B1 0.12881(15) 0.2061(2) 0.5818(3) 0.0159(6) Uani d . 1 1
C C12 0.16933(14) 0.12719(18) 0.6527(3) 0.0173(6) Uani d . 1 1
C C13 0.14514(15) 0.07030(18) 0.7512(3) 0.0209(6) Uani d . 1 1
H H13 0.1010 0.0762 0.7787 0.025 Uiso calc R 1 1
C C14 0.18295(16) 0.0051(2) 0.8113(3) 0.0270(7) Uani d . 1 1
H H14 0.1642 -0.0323 0.8773 0.032 Uiso calc R 1 1
C C15 0.24774(17) -0.0048(2) 0.7742(4) 0.0324(8) Uani d . 1 1
H H15 0.2736 -0.0492 0.8136 0.039 Uiso calc R 1 1
C C16 0.27425(17) 0.0512(2) 0.6787(4) 0.0328(8) Uani d . 1 1
H H16 0.3187 0.0453 0.6529 0.039 Uiso calc R 1 1
C C17 0.23622(14) 0.1154(2) 0.6208(3) 0.0246(7) Uani d . 1 1
H H17 0.2558 0.1534 0.5568 0.029 Uiso calc R 1 1
C C18 0.04911(14) 0.19818(17) 0.6052(3) 0.0177(6) Uani d . 1 1
C C19 0.00849(14) 0.26899(19) 0.6360(3) 0.0220(6) Uani d . 1 1
H H19 0.0278 0.3242 0.6509 0.026 Uiso calc R 1 1
C C20 -0.05945(15) 0.2613(2) 0.6456(4) 0.0271(7) Uani d . 1 1
H H20 -0.0851 0.3108 0.6668 0.033 Uiso calc R 1 1
C C21 -0.08949(15) 0.1820(2) 0.6244(4) 0.0272(7) Uani d . 1 1
H H21 -0.1355 0.1766 0.6312 0.033 Uiso calc R 1 1
C C22 -0.05143(15) 0.1109(2) 0.5932(3) 0.0254(7) Uani d . 1 1
H H22 -0.0713 0.0560 0.5783 0.031 Uiso calc R 1 1
C C23 0.01633(14) 0.11928(19) 0.5835(3) 0.0212(6) Uani d . 1 1
H H23 0.0413 0.0694 0.5612 0.025 Uiso calc R 1 1
C C24 0.15858(13) 0.29536(17) 0.6477(3) 0.0158(6) Uani d . 1 1
C C25 0.20552(14) 0.34705(18) 0.5837(3) 0.0213(6) Uani d . 1 1
H H25 0.2196 0.3312 0.4953 0.026 Uiso calc R 1 1
C C26 0.23223(14) 0.4200(2) 0.6432(3) 0.0242(7) Uani d . 1 1
H H26 0.2633 0.4535 0.5946 0.029 Uiso calc R 1 1
C C27 0.21415(14) 0.44452(19) 0.7727(3) 0.0233(6) Uani d . 1 1
H H27 0.2320 0.4951 0.8132 0.028 Uiso calc R 1 1
C C28 0.16949(14) 0.39393(19) 0.8422(3) 0.0211(6) Uani d . 1 1
H H28 0.1573 0.4090 0.9322 0.025 Uiso calc R 1 1
C C29 0.14233(14) 0.32109(18) 0.7808(3) 0.0192(6) Uani d . 1 1
H H29 0.1117 0.2874 0.8304 0.023 Uiso calc R 1 1
C C30 0.13792(14) 0.20459(18) 0.4149(3) 0.0167(6) Uani d . 1 1
C C31 0.15854(14) 0.13116(19) 0.3429(3) 0.0186(6) Uani d . 1 1
H H31 0.1696 0.0804 0.3925 0.022 Uiso calc R 1 1
C C32 0.16356(15) 0.1292(2) 0.2026(3) 0.0237(7) Uani d . 1 1
H H32 0.1767 0.0772 0.1586 0.028 Uiso calc R 1 1
C C33 0.14963(14) 0.2019(2) 0.1260(3) 0.0241(7) Uani d . 1 1
H H33 0.1541 0.2013 0.0301 0.029 Uiso calc R 1 1
C C34 0.12899(16) 0.2758(2) 0.1937(3) 0.0274(7) Uani d . 1 1
H H34 0.1188 0.3265 0.1431 0.033 Uiso calc R 1 1
C C35 0.12292(15) 0.27719(19) 0.3343(3) 0.0234(7) Uani d . 1 1
H H35 0.1082 0.3288 0.3772 0.028 Uiso calc R 1 1

loop_
_atom_site_aniso_label
_atom_site_aniso_U_11
_atom_site_aniso_U_22
_atom_site_aniso_U_33
_atom_site_aniso_U_12
_atom_site_aniso_U_13
_atom_site_aniso_U_23
C1 0.0173(13) 0.0200(13) 0.0165(14) 0.0010(11) 0.0008(11) 0.0009(12)
N1 0.0237(13) 0.0283(13) 0.0213(13) 0.0020(11) -0.0011(11) 0.0011(12)
N2 0.0239(14) 0.0282(13) 0.0283(15) -0.0020(11) -0.0049(12) 0.0045(12)
N3 0.0209(13) 0.0362(15) 0.0288(14) 0.0002(12) -0.0016(12) 0.0066(13)
C2 0.0236(16) 0.0304(17) 0.0252(17) 0.0002(14) -0.0095(13) -0.0042(14)
C3 0.0219(15) 0.0306(16) 0.0194(15) 0.0012(13) 0.0012(12) 0.0044(13)
C4 0.0316(17) 0.0265(16) 0.0286(17) 0.0045(14) -0.0103(14) 0.0040(14)
C5 0.0233(16) 0.0365(18) 0.0370(19) -0.0069(15) -0.0103(15) -0.0019(16)
C6 0.0273(17) 0.051(2) 0.0280(17) -0.0036(16) 0.0070(15) 0.0051(18)
C7 0.0288(17) 0.0380(18) 0.0250(16) 0.0079(14) -0.0015(14) 0.0122(16)
C8 0.0383(19) 0.0395(19) 0.034(2) 0.0062(16) 0.0064(17) 0.0152(17)
C9 0.042(2) 0.0292(17) 0.046(2) -0.0023(16) 0.0041(19) 0.0113(18)
N4 0.054(2) 0.0276(15) 0.0353(17) -0.0149(15) 0.0125(15) 0.0025(13)
C10 0.042(2) 0.054(2) 0.049(3) -0.015(2) 0.0106(19) -0.006(2)
C11 0.062(3) 0.039(2) 0.045(3) 0.001(2) 0.002(2) 0.003(2)
B1 0.0161(14) 0.0141(14) 0.0176(16) -0.0001(12) -0.0008(12) 0.0019(13)
C12 0.0186(14) 0.0176(13) 0.0158(14) -0.0030(11) -0.0029(11) 0.0021(11)
C13 0.0238(15) 0.0208(14) 0.0182(16) 0.0007(12) 0.0009(12) 0.0040(12)
C14 0.0327(17) 0.0276(15) 0.0206(16) -0.0004(14) -0.0018(13) 0.0096(13)
C15 0.0340(18) 0.0330(17) 0.0302(17) 0.0073(15) -0.0065(15) 0.0133(16)
C16 0.0231(16) 0.0389(19) 0.036(2) 0.0029(15) -0.0030(14) 0.0091(16)
C17 0.0180(14) 0.0280(15) 0.0277(17) 0.0012(12) -0.0050(13) 0.0097(14)
C18 0.0195(13) 0.0180(13) 0.0156(14) 0.0008(11) -0.0025(12) 0.0024(11)
C19 0.0184(14) 0.0198(13) 0.0278(16) -0.0014(11) -0.0039(13) 0.0023(13)
C20 0.0187(15) 0.0292(16) 0.0335(18) 0.0067(13) -0.0038(14) 0.0030(15)
C21 0.0155(13) 0.0408(17) 0.0254(17) -0.0022(13) -0.0013(13) 0.0053(15)
C22 0.0241(15) 0.0283(15) 0.0239(16) -0.0128(13) -0.0002(13) 0.0014(14)
C23 0.0196(14) 0.0205(14) 0.0236(16) -0.0039(12) 0.0026(12) -0.0019(12)
C24 0.0116(12) 0.0169(12) 0.0188(14) 0.0024(10) -0.0028(11) 0.0037(11)
C25 0.0185(14) 0.0218(14) 0.0235(16) -0.0036(12) 0.0024(12) -0.0070(13)
C26 0.0182(14) 0.0263(15) 0.0282(17) -0.0060(12) 0.0015(13) -0.0022(14)
C27 0.0192(14) 0.0234(14) 0.0273(16) -0.0023(12) -0.0078(14) -0.0056(14)
C28 0.0226(14) 0.0260(15) 0.0148(14) 0.0019(12) -0.0040(12) -0.0027(12)
C29 0.0162(13) 0.0213(13) 0.0202(15) 0.0004(11) -0.0023(12) 0.0031(13)
C30 0.0140(13) 0.0167(13) 0.0193(14) -0.0050(11) -0.0014(11) 0.0029(12)
C31 0.0187(14) 0.0148(13) 0.0223(15) 0.0010(11) -0.0001(12) 0.0021(12)
C32 0.0193(15) 0.0291(16) 0.0228(16) 0.0027(13) 0.0013(12) -0.0035(14)
C33 0.0171(13) 0.0365(17) 0.0188(15) -0.0040(12) -0.0024(12) 0.0027(14)
C34 0.0269(17) 0.0299(17) 0.0254(17) -0.0030(14) -0.0051(13) 0.0138(14)
C35 0.0286(16) 0.0162(14) 0.0253(17) 0.0045(13) -0.0024(13) 0.0040(13)

loop_
_atom_type_symbol
_atom_type_description
_atom_type_scat_dispersion_real
_atom_type_scat_dispersion_imag
_atom_type_scat_source
C C 0.0033 0.0016 'International Tables Vol C Tables 4.2.6.8 and 6.1.1.4'
N N 0.0061 0.0033 'International Tables Vol C Tables 4.2.6.8 and 6.1.1.4'
B B 0.0013 0.0007 'International Tables Vol C Tables 4.2.6.8 and 6.1.1.4'
H H 0.0000 0.0000 'International Tables Vol C Tables 4.2.6.8 and 6.1.1.4'

loop_
_geom_angle_atom_site_label_1
_geom_angle_atom_site_label_2
_geom_angle_atom_site_label_3
_geom_angle
N3 C1 N2 121.2(3)
N3 C1 N1 120.0(3)
N2 C1 N1 118.8(3)
C1 N1 C3 121.5(3)
C1 N1 C2 120.4(3)
C3 N1 C2 118.1(2)
C1 N2 C4 120.1(3)
C1 N2 C5 123.1(3)
C4 N2 C5 116.6(3)
C1 N3 C6 120.8(3)
C1 N3 C7 121.4(3)
C6 N3 C7 117.5(3)
N1 C2 H2A 109.5
N1 C2 H2B 109.5
H2A C2 H2B 109.5
N1 C2 H2C 109.5
H2A C2 H2C 109.5
H2B C2 H2C 109.5
N1 C3 H3A 109.5
N1 C3 H3B 109.5
H3A C3 H3B 109.5
N1 C3 H3C 109.5
H3A C3 H3C 109.5
H3B C3 H3C 109.5
N2 C4 H4A 109.5
N2 C4 H4B 109.5
H4A C4 H4B 109.5
N2 C4 H4C 109.5
H4A C4 H4C 109.5
H4B C4 H4C 109.5
N2 C5 H5A 109.5
N2 C5 H5B 109.5
H5A C5 H5B 109.5
N2 C5 H5C 109.5
H5A C5 H5C 109.5
H5B C5 H5C 109.5
N3 C6 H6A 109.5
N3 C6 H6B 109.5
H6A C6 H6B 109.5
N3 C6 H6C 109.5
H6A C6 H6C 109.5
H6B C6 H6C 109.5
N3 C7 C8 111.6(3)
N3 C7 H7A 109.3
C8 C7 H7A 109.3
N3 C7 H7B 109.3
C8 C7 H7B 109.3
H7A C7 H7B 108.0
C7 C8 C9 115.0(3)
C7 C8 H8A 108.5
C9 C8 H8A 108.5
C7 C8 H8B 108.5
C9 C8 H8B 108.5
H8A C8 H8B 107.5
N4 C9 C8 113.8(3)
N4 C9 H9A 108.8
C8 C9 H9A 108.8
N4 C9 H9B 108.8
C8 C9 H9B 108.8
H9A C9 H9B 107.7
C11 N4 C9 111.6(3)
C11 N4 C10 108.8(3)
C9 N4 C10 108.6(3)
N4 C10 H10A 109.5
N4 C10 H10B 109.5
H10A C10 H10B 109.5
N4 C10 H10C 109.5
H10A C10 H10C 109.5
H10B C10 H10C 109.5
N4 C11 H11A 109.5
N4 C11 H11B 109.5
H11A C11 H11B 109.5
N4 C11 H11C 109.5
H11A C11 H11C 109.5
H11B C11 H11C 109.5
C12 B1 C24 105.4(2)
C12 B1 C18 112.9(2)
C24 B1 C18 112.0(2)
C12 B1 C30 111.0(2)
C24 B1 C30 111.3(2)
C18 B1 C30 104.4(2)
C13 C12 C17 114.6(3)
C13 C12 B1 125.7(3)
C17 C12 B1 119.6(2)
C12 C13 C14 123.2(3)
C12 C13 H13 118.4
C14 C13 H13 118.4
C15 C14 C13 119.8(3)
C15 C14 H14 120.1
C13 C14 H14 120.1
C14 C15 C16 119.1(3)
C14 C15 H15 120.5
C16 C15 H15 120.5
C17 C16 C15 120.3(3)
C17 C16 H16 119.9
C15 C16 H16 119.9
C16 C17 C12 123.0(3)
C16 C17 H17 118.5
C12 C17 H17 118.5
C23 C18 C19 114.9(3)
C23 C18 B1 121.0(2)
C19 C18 B1 123.9(2)
C20 C19 C18 122.5(3)
C20 C19 H19 118.7
C18 C19 H19 118.7
C21 C20 C19 120.5(3)
C21 C20 H20 119.8
C19 C20 H20 119.8
C22 C21 C20 118.9(3)
C22 C21 H21 120.6
C20 C21 H21 120.6
C21 C22 C23 120.2(3)
C21 C22 H22 119.9
C23 C22 H22 119.9
C22 C23 C18 123.0(3)
C22 C23 H23 118.5
C18 C23 H23 118.5
C25 C24 C29 115.0(3)
C25 C24 B1 123.7(3)
C29 C24 B1 121.1(2)
C26 C25 C24 123.0(3)
C26 C25 H25 118.5
C24 C25 H25 118.5
C25 C26 C27 120.6(3)
C25 C26 H26 119.7
C27 C26 H26 119.7
C26 C27 C28 118.7(3)
C26 C27 H27 120.6
C28 C27 H27 120.6
C27 C28 C29 120.3(3)
C27 C28 H28 119.9
C29 C28 H28 119.9
C28 C29 C24 122.5(3)
C28 C29 H29 118.8
C24 C29 H29 118.8
C31 C30 C35 115.0(3)
C31 C30 B1 123.3(3)
C35 C30 B1 121.7(3)
C32 C31 C30 123.0(3)
C32 C31 H31 118.5
C30 C31 H31 118.5
C33 C32 C31 120.7(3)
C33 C32 H32 119.6
C31 C32 H32 119.6
C32 C33 C34 117.9(3)
C32 C33 H33 121.1
C34 C33 H33 121.1
C33 C34 C35 121.2(3)
C33 C34 H34 119.4
C35 C34 H34 119.4
C34 C35 C30 122.1(3)
C34 C35 H35 119.0
C30 C35 H35 119.0

loop_
_geom_bond_atom_site_label_1
_geom_bond_atom_site_label_2
_geom_bond_distance
C1 N3 1.333(4)
C1 N2 1.334(4)
C1 N1 1.351(4)
N1 C3 1.459(4)
N1 C2 1.466(4)
N2 C4 1.456(4)
N2 C5 1.470(4)
N3 C6 1.474(4)
N3 C7 1.478(4)
C2 H2A 0.9800
C2 H2B 0.9800
C2 H2C 0.9800
C3 H3A 0.9800
C3 H3B 0.9800
C3 H3C 0.9800
C4 H4A 0.9800
C4 H4B 0.9800
C4 H4C 0.9800
C5 H5A 0.9800
C5 H5B 0.9800
C5 H5C 0.9800
C6 H6A 0.9800
C6 H6B 0.9800
C6 H6C 0.9800
C7 C8 1.518(5)
C7 H7A 0.9900
C7 H7B 0.9900
C8 C9 1.523(6)
C8 H8A 0.9900
C8 H8B 0.9900
C9 N4 1.453(5)
C9 H9A 0.9900
C9 H9B 0.9900
N4 C11 1.437(6)
N4 C10 1.489(6)
C10 H10A 0.9800
C10 H10B 0.9800
C10 H10C 0.9800
C11 H11A 0.9800
C11 H11B 0.9800
C11 H11C 0.9800
B1 C12 1.630(4)
B1 C24 1.640(4)
B1 C18 1.655(4)
B1 C30 1.656(4)
C12 C13 1.400(4)
C12 C17 1.419(4)
C13 C14 1.401(4)
C13 H13 0.9500
C14 C15 1.386(5)
C14 H14 0.9500
C15 C16 1.387(5)
C15 H15 0.9500
C16 C17 1.384(4)
C16 H16 0.9500
C17 H17 0.9500
C18 C23 1.406(4)
C18 C19 1.406(4)
C19 C20 1.402(4)
C19 H19 0.9500
C20 C21 1.385(5)
C20 H20 0.9500
C21 C22 1.380(5)
C21 H21 0.9500
C22 C23 1.399(4)
C22 H22 0.9500
C23 H23 0.9500
C24 C25 1.400(4)
C24 C29 1.410(4)
C25 C26 1.381(4)
C25 H25 0.9500
C26 C27 1.382(5)
C26 H26 0.9500
C27 C28 1.384(4)
C27 H27 0.9500
C28 C29 1.392(4)
C28 H28 0.9500
C29 H29 0.9500
C30 C31 1.401(4)
C30 C35 1.407(4)
C31 C32 1.387(4)
C31 H31 0.9500
C32 C33 1.382(5)
C32 H32 0.9500
C33 C34 1.386(5)
C33 H33 0.9500
C34 C35 1.392(5)
C34 H34 0.9500
C35 H35 0.9500

loop_
_geom_hbond_atom_site_label_D
_geom_hbond_atom_site_label_H
_geom_hbond_atom_site_label_A
_geom_hbond_site_symmetry_A
_geom_hbond_distance_DH
_geom_hbond_distance_HA
_geom_hbond_distance_DA
_geom_hbond_angle_DHA
_geom_hbond_publ_flag
C2 H2C Cg1 4_555 0.98 2.48 3.4250(10) 162 y
C7 H7A Cg2 4_554 0.99 2.84 3.8210(10) 170 y
C3 H3A Cg2 4_555 0.98 2.89 3.6800(10) 138 y
C9 H9A Cg3 3_544 0.99 2.82 3.6100(10) 136 y

loop_
_geom_torsion_atom_site_label_1
_geom_torsion_atom_site_label_2
_geom_torsion_atom_site_label_3
_geom_torsion_atom_site_label_4
_geom_torsion
N3 C1 N1 C3 143.5(3)
N2 C1 N1 C3 -36.6(4)
N3 C1 N1 C2 -38.2(4)
N2 C1 N1 C2 141.7(3)
N3 C1 N2 C4 143.5(3)
N1 C1 N2 C4 -36.4(4)
N3 C1 N2 C5 -31.1(5)
N1 C1 N2 C5 149.0(3)
N2 C1 N3 C6 -37.1(5)
N1 C1 N3 C6 142.8(3)
N2 C1 N3 C7 149.9(3)
N1 C1 N3 C7 -30.2(4)
C1 N3 C7 C8 -129.3(3)
C6 N3 C7 C8 57.5(4)
N3 C7 C8 C9 56.9(4)
C7 C8 C9 N4 46.0(4)
C8 C9 N4 C11 -170.0(3)
C8 C9 N4 C10 70.0(4)
C24 B1 C12 C13 106.9(3)
C18 B1 C12 C13 -15.7(4)
C30 B1 C12 C13 -132.5(3)
C24 B1 C12 C17 -69.3(3)
C18 B1 C12 C17 168.2(3)
C30 B1 C12 C17 51.4(4)
C17 C12 C13 C14 -1.8(4)
B1 C12 C13 C14 -178.2(3)
C12 C13 C14 C15 0.5(5)
C13 C14 C15 C16 0.7(5)
C14 C15 C16 C17 -0.5(5)
C15 C16 C17 C12 -1.0(5)
C13 C12 C17 C16 2.1(5)
B1 C12 C17 C16 178.7(3)
C12 B1 C18 C23 -47.2(4)
C24 B1 C18 C23 -166.0(3)
C30 B1 C18 C23 73.4(3)
C12 B1 C18 C19 138.4(3)
C24 B1 C18 C19 19.6(4)
C30 B1 C18 C19 -101.0(3)
C23 C18 C19 C20 0.6(5)
B1 C18 C19 C20 175.3(3)
C18 C19 C20 C21 -0.1(5)
C19 C20 C21 C22 -0.2(5)
C20 C21 C22 C23 0.0(5)
C21 C22 C23 C18 0.5(5)
C19 C18 C23 C22 -0.8(5)
B1 C18 C23 C22 -175.6(3)
C12 B1 C24 C25 98.6(3)
C18 B1 C24 C25 -138.3(3)
C30 B1 C24 C25 -21.8(4)
C12 B1 C24 C29 -75.6(3)
C18 B1 C24 C29 47.5(3)
C30 B1 C24 C29 164.0(2)
C29 C24 C25 C26 -2.6(4)
B1 C24 C25 C26 -177.0(3)
C24 C25 C26 C27 1.3(5)
C25 C26 C27 C28 0.9(5)
C26 C27 C28 C29 -1.6(4)
C27 C28 C29 C24 0.2(4)
C25 C24 C29 C28 1.8(4)
B1 C24 C29 C28 176.5(3)
C12 B1 C30 C31 19.6(4)
C24 B1 C30 C31 136.7(3)
C18 B1 C30 C31 -102.3(3)
C12 B1 C30 C35 -162.8(3)
C24 B1 C30 C35 -45.7(4)
C18 B1 C30 C35 75.3(3)
C35 C30 C31 C32 -0.4(4)
B1 C30 C31 C32 177.3(3)
C30 C31 C32 C33 1.6(5)
C31 C32 C33 C34 -1.6(5)
C32 C33 C34 C35 0.5(5)
C33 C34 C35 C30 0.7(5)
C31 C30 C35 C34 -0.7(4)
B1 C30 C35 C34 -178.5(3)
